data_4345826
loop_
_publ_author_name
'Fuertes, Sara'
'Chueca, Andr\'es J'
'Arnal, Lorenzo'
'Mart\'in, Antonio'
'Giovanella, Umberto'
'Botta, Chiara'
'Sicilia, Violeta'

_publ_section_title
;
 Heteroleptic Cycloplatinated N-Heterocyclic Carbene Complexes: A New
 Approach to Highly Efficient Blue-Light Emitters.
;
_journal_issue 9
_journal_name_full 'Inorganic chemistry'
_journal_page_first 4829
_journal_page_last 4839
_journal_paper_doi 10.1021/acs.inorgchem.6b02826
_journal_volume 56
_journal_year 2017
_chemical_formula_moiety 'C37 H31 N3 P Pt, F6 P, 1.5(C H2 Cl2)'
_chemical_formula_sum 'C38.5 H34 Cl3 F6 N3 P2 Pt'
_chemical_formula_weight 1016.06
_space_group_crystal_system triclinic
_space_group_IT_number 2
_space_group_name_Hall '-P 1'
_space_group_name_H-M_alt 'P -1'
_symmetry_space_group_name_Hall '-P 1'
_symmetry_space_group_name_H-M 'P -1'
_atom_sites_solution_hydrogens geom
_audit_creation_method SHELXL-2014/8
_cell_angle_alpha 77.8038(13)
_cell_angle_beta 67.3584(13)
_cell_angle_gamma 70.8933(14)
_cell_formula_units_Z 4
_cell_length_a 15.4020(2)
_cell_length_b 16.4903(3)
_cell_length_c 17.4052(2)
_cell_measurement_reflns_used 30421
_cell_measurement_temperature 100(2)
_cell_measurement_theta_max 30.0810
_cell_measurement_theta_min 3.3750
_cell_volume 3836.72(11)
_computing_cell_refinement 'CrysAlisPro 1.171.38.41r (Rigaku OD, 2015)'
_computing_data_collection 'CrysAlisPro 1.171.38.41r (Rigaku OD, 2015)'
_computing_data_reduction 'CrysAlisPro 1.171.38.41r (Rigaku OD, 2015)'
_computing_structure_refinement 'SHELXL-2014/8 (Sheldrick, 2014)'
_diffrn_ambient_temperature 100(2)
_diffrn_detector_area_resol_mean 16.0655
_diffrn_measured_fraction_theta_full 0.998
_diffrn_measured_fraction_theta_max 0.905
_diffrn_measurement_details
;
List of Runs (angles in degrees, time in seconds):

  # Type    Start    End  Width  t~exp~   \w     \q     \k     \f   Frames
--------------------------------------------------------------------------
  1  \w    -25.00  22.00   1.00   19.96    --  -18.31 -99.00 150.00   47
  2  \w    -25.00  22.00   1.00   19.96    --  -18.31 -99.00  60.00   47
  3  \w    -25.00  22.00   1.00   19.96    --  -18.31 -99.00-150.00   47
  4  \w    -25.00  22.00   1.00   19.96    --  -18.31 -99.00 -30.00   47
  5  \w    -50.00  43.00   1.00   19.96    --   20.34 -37.00 150.00   93
  6  \w    -51.00  92.00   1.00   19.96    --   20.34   0.00-150.00  143
  7  \w     34.00  95.00   1.00   19.96    --   20.34 179.00 -90.00   61
  8  \w     -2.00  91.00   1.00   19.96    --   20.34  37.00  90.00   93
  9  \w    -50.00  43.00   1.00   19.96    --   20.34 -37.00 -90.00   93
 10  \w      2.00  89.00   1.00   19.96    --   20.34  57.00 -30.00   87
 11  \w    -50.00  43.00   1.00   19.96    --   20.34 -37.00  30.00   93
;
_diffrn_measurement_device_type 'Xcalibur, Sapphire3'
_diffrn_measurement_method '\w scans'
_diffrn_orient_matrix_type 'CrysAlisPro convention (1999,Acta A55,543-557)'
_diffrn_orient_matrix_UB_11 0.0476766000
_diffrn_orient_matrix_UB_12 -0.0182377000
_diffrn_orient_matrix_UB_13 -0.0273562000
_diffrn_orient_matrix_UB_21 -0.0157069000
_diffrn_orient_matrix_UB_22 -0.0342640000
_diffrn_orient_matrix_UB_23 -0.0041429000
_diffrn_orient_matrix_UB_31 -0.0130418000
_diffrn_orient_matrix_UB_32 0.0241971000
_diffrn_orient_matrix_UB_33 -0.0346838000
_diffrn_radiation_type MoK\a
_diffrn_radiation_wavelength 0.71073
_diffrn_reflns_av_R_equivalents 0.0425
_diffrn_reflns_av_unetI/netI 0.0379
_diffrn_reflns_Laue_measured_fraction_full 0.998
_diffrn_reflns_Laue_measured_fraction_max 0.905
_diffrn_reflns_limit_h_max 21
_diffrn_reflns_limit_h_min -21
_diffrn_reflns_limit_k_max 22
_diffrn_reflns_limit_k_min -23
_diffrn_reflns_limit_l_max 24
_diffrn_reflns_limit_l_min -24
_diffrn_reflns_number 75071
_diffrn_reflns_point_group_measured_fraction_full 0.998
_diffrn_reflns_point_group_measured_fraction_max 0.905
_diffrn_reflns_theta_full 25.000
_diffrn_reflns_theta_max 30.204
_diffrn_reflns_theta_min 3.190
_diffrn_source 'fine-focus sealed X-ray tube'
_exptl_absorpt_coefficient_mu 4.012
_exptl_absorpt_correction_T_max 1.00000
_exptl_absorpt_correction_T_min 0.33989
_exptl_absorpt_correction_type multi-scan
_exptl_absorpt_process_details
;
CrysAlisPro 1.171.38.41r (Rigaku Oxford Diffraction, 2015)
Empirical absorption correction using spherical harmonics,
 implemented in SCALE3 ABSPACK scaling algorithm.
;
_exptl_crystal_colour 'clear intense colourless'
_exptl_crystal_density_diffrn 1.759
_exptl_crystal_description plate
_exptl_crystal_F_000 1996
_exptl_crystal_size_max 0.450
_exptl_crystal_size_mid 0.210
_exptl_crystal_size_min 0.050
_refine_diff_density_max 1.540
_refine_diff_density_min -1.691
_refine_diff_density_rms 0.132
_refine_ls_extinction_method none
_refine_ls_goodness_of_fit_ref 1.015
_refine_ls_hydrogen_treatment constr
_refine_ls_matrix_type full
_refine_ls_number_parameters 966
_refine_ls_number_reflns 20636
_refine_ls_number_restraints 0
_refine_ls_restrained_S_all 1.015
_refine_ls_R_factor_all 0.0395
_refine_ls_R_factor_gt 0.0309
_refine_ls_shift/su_max 0.004
_refine_ls_shift/su_mean 0.000
_refine_ls_structure_factor_coef Fsqd
_refine_ls_weighting_details 'w=1/[\s^2^(Fo^2^)+(0.0356P)^2^+6.7237P] where P=(Fo^2^+2Fc^2^)/3'
_refine_ls_weighting_scheme calc
_refine_ls_wR_factor_gt 0.0727
_refine_ls_wR_factor_ref 0.0771
_reflns_Friedel_coverage 0.000
_reflns_number_gt 17796
_reflns_number_total 20636
_reflns_threshold_expression 'I > 2\s(I)'
_cod_data_source_file ic6b02826_si_002.cif
_cod_data_source_block 2A
_cod_original_cell_volume 3836.71(11)
_cod_original_formula_sum 'C38.50 H34 Cl3 F6 N3 P2 Pt'
_cod_database_code 4345826
_shelx_shelxl_version_number 2014/8
_shelx_space_group_comment
;
The symmetry employed for this shelxl refinement is uniquely defined
by the following loop, which should always be used as a source of
symmetry information in preference to the above space-group names.
They are only intended as comments.
;

loop_
_space_group_symop_operation_xyz
'x, y, z'
'-x, -y, -z'

loop_
_atom_site_label
_atom_site_type_symbol
_atom_site_fract_x
_atom_site_fract_y
_atom_site_fract_z
_atom_site_U_iso_or_equiv
_atom_site_adp_type
_atom_site_occupancy
_atom_site_site_symmetry_order
_atom_site_calc_flag
_atom_site_refinement_flags_posn
_atom_site_refinement_flags_adp
Pt1 Pt 0.88208(2) 0.71132(2) 0.96092(2) 0.01313(3) Uani 1 1 d . .
P1 P 0.72687(6) 0.80220(5) 1.00216(5) 0.01366(15) Uani 1 1 d . .
N1 N 1.10957(19) 0.61167(18) 0.91073(17) 0.0182(5) Uani 1 1 d . .
N2 N 1.01238(18) 0.55044(16) 0.90099(16) 0.0152(5) Uani 1 1 d . .
N3 N 0.93744(19) 0.79781(17) 0.98937(16) 0.0170(5) Uani 1 1 d . .
C1 C 1.0149(2) 0.6235(2) 0.92227(18) 0.0147(6) Uani 1 1 d . .
C2 C 1.1647(2) 0.5317(2) 0.8834(2) 0.0213(7) Uani 1 1 d . .
H2 H 1.2332 0.5086 0.8714 0.026 Uiso 1 1 calc R U
C3 C 1.1041(2) 0.4922(2) 0.8769(2) 0.0196(6) Uani 1 1 d . .
H3 H 1.1207 0.4366 0.8596 0.024 Uiso 1 1 calc R U
C4 C 1.1531(2) 0.6726(2) 0.9222(2) 0.0219(7) Uani 1 1 d . .
H4A H 1.2229 0.6588 0.8886 0.033 Uiso 1 1 calc R U
H4B H 1.1452 0.6687 0.9814 0.033 Uiso 1 1 calc R U
H4C H 1.1205 0.7313 0.9043 0.033 Uiso 1 1 calc R U
C5 C 0.9212(2) 0.5435(2) 0.90448(18) 0.0155(6) Uani 1 1 d . .
C6 C 0.8429(2) 0.61885(19) 0.93178(18) 0.0146(6) Uani 1 1 d . .
C7 C 0.7530(2) 0.6162(2) 0.93493(18) 0.0161(6) Uani 1 1 d . .
H7 H 0.6987 0.6651 0.9510 0.019 Uiso 1 1 calc R U
C8 C 0.7381(2) 0.5436(2) 0.91525(18) 0.0157(6) Uani 1 1 d . .
C9 C 0.6436(2) 0.5421(2) 0.92090(19) 0.0176(6) Uani 1 1 d . .
H9 H 0.5888 0.5900 0.9394 0.021 Uiso 1 1 calc R U
C10 C 0.6315(3) 0.4722(2) 0.8999(2) 0.0214(7) Uani 1 1 d . .
H10 H 0.5683 0.4718 0.9041 0.026 Uiso 1 1 calc R U
C11 C 0.7120(3) 0.4008(2) 0.87203(19) 0.0205(7) Uani 1 1 d . .
H11 H 0.7028 0.3528 0.8571 0.025 Uiso 1 1 calc R U
C12 C 0.8033(3) 0.4000(2) 0.8663(2) 0.0207(7) Uani 1 1 d . .
H12 H 0.8569 0.3513 0.8478 0.025 Uiso 1 1 calc R U
C13 C 0.8188(2) 0.4708(2) 0.88765(19) 0.0162(6) Uani 1 1 d . .
C14 C 0.9122(2) 0.4731(2) 0.88249(19) 0.0169(6) Uani 1 1 d . .
H14 H 0.9679 0.4259 0.8639 0.020 Uiso 1 1 calc R U
C15 C 0.9693(2) 0.8602(2) 0.9319(2) 0.0207(7) Uani 1 1 d . .
H15 H 0.9538 0.8733 0.8821 0.025 Uiso 1 1 calc R U
C16 C 1.0235(3) 0.9058(2) 0.9432(2) 0.0268(8) Uani 1 1 d . .
H16 H 1.0467 0.9483 0.9010 0.032 Uiso 1 1 calc R U
C17 C 1.0440(3) 0.8887(2) 1.0169(2) 0.0262(7) Uani 1 1 d . .
H17 H 1.0835 0.9177 1.0250 0.031 Uiso 1 1 calc R U
C18 C 1.0059(3) 0.8291(2) 1.0781(2) 0.0247(7) Uani 1 1 d . .
H18 H 1.0157 0.8188 1.1304 0.030 Uiso 1 1 calc R U
C19 C 0.9533(2) 0.7845(2) 1.0625(2) 0.0200(6) Uani 1 1 d . .
H19 H 0.9277 0.7431 1.1046 0.024 Uiso 1 1 calc R U
C20 C 0.7154(2) 0.8915(2) 1.05490(19) 0.0164(6) Uani 1 1 d . .
C21 C 0.7248(2) 0.9708(2) 1.0112(2) 0.0211(7) Uani 1 1 d . .
H21 H 0.7332 0.9799 0.9533 0.025 Uiso 1 1 calc R U
C22 C 0.7222(3) 1.0368(2) 1.0506(2) 0.0251(7) Uani 1 1 d . .
H22 H 0.7281 1.0909 1.0200 0.030 Uiso 1 1 calc R U
C23 C 0.7109(3) 1.0234(2) 1.1350(2) 0.0286(8) Uani 1 1 d . .
H23 H 0.7084 1.0686 1.1624 0.034 Uiso 1 1 calc R U
C24 C 0.7034(3) 0.9441(2) 1.1792(2) 0.0290(8) Uani 1 1 d . .
H24 H 0.6967 0.9348 1.2367 0.035 Uiso 1 1 calc R U
C25 C 0.7057(3) 0.8784(2) 1.1394(2) 0.0220(7) Uani 1 1 d . .
H25 H 0.7005 0.8241 1.1699 0.026 Uiso 1 1 calc R U
C26 C 0.6361(2) 0.7489(2) 1.07643(18) 0.0152(6) Uani 1 1 d . .
C27 C 0.6670(2) 0.6828(2) 1.13306(19) 0.0202(6) Uani 1 1 d . .
H27 H 0.7319 0.6691 1.1330 0.024 Uiso 1 1 calc R U
C28 C 0.6030(3) 0.6370(2) 1.1893(2) 0.0253(7) Uani 1 1 d . .
H28 H 0.6242 0.5926 1.2281 0.030 Uiso 1 1 calc R U
C29 C 0.5090(3) 0.6555(2) 1.1893(2) 0.0270(8) Uani 1 1 d . .
H29 H 0.4660 0.6233 1.2271 0.032 Uiso 1 1 calc R U
C30 C 0.4777(3) 0.7213(3) 1.1341(2) 0.0271(8) Uani 1 1 d . .
H30 H 0.4127 0.7345 1.1345 0.033 Uiso 1 1 calc R U
C31 C 0.5403(2) 0.7682(2) 1.0780(2) 0.0213(7) Uani 1 1 d . .
H31 H 0.5178 0.8137 1.0406 0.026 Uiso 1 1 calc R U
C32 C 0.6842(2) 0.8534(2) 0.91486(19) 0.0162(6) Uani 1 1 d . .
C33 C 0.7399(2) 0.8259(2) 0.8357(2) 0.0194(6) Uani 1 1 d . .
H33 H 0.7989 0.7808 0.8279 0.023 Uiso 1 1 calc R U
C34 C 0.7090(3) 0.8647(2) 0.7680(2) 0.0241(7) Uani 1 1 d . .
H34 H 0.7473 0.8464 0.7139 0.029 Uiso 1 1 calc R U
C35 C 0.6226(3) 0.9297(2) 0.7794(2) 0.0247(7) Uani 1 1 d . .
H35 H 0.6013 0.9552 0.7332 0.030 Uiso 1 1 calc R U
C36 C 0.5672(3) 0.9578(2) 0.8575(2) 0.0249(7) Uani 1 1 d . .
H36 H 0.5080 1.0027 0.8651 0.030 Uiso 1 1 calc R U
C37 C 0.5986(2) 0.9198(2) 0.9251(2) 0.0217(7) Uani 1 1 d . .
H37 H 0.5610 0.9396 0.9787 0.026 Uiso 1 1 calc R U
Pt2 Pt 0.58205(2) 0.54487(2) 0.62307(2) 0.01420(3) Uani 1 1 d . .
P2 P 0.58641(6) 0.66723(5) 0.66394(5) 0.01491(15) Uani 1 1 d . .
N4 N 0.6162(2) 0.36387(18) 0.56171(16) 0.0184(5) Uani 1 1 d . .
N5 N 0.4697(2) 0.44653(17) 0.60303(16) 0.0171(5) Uani 1 1 d . .
N6 N 0.73288(19) 0.49012(18) 0.59997(16) 0.0176(5) Uani 1 1 d . .
C38 C 0.5641(2) 0.4416(2) 0.59046(19) 0.0176(6) Uani 1 1 d . .
C39 C 0.5543(3) 0.3215(2) 0.5572(2) 0.0225(7) Uani 1 1 d . .
H39 H 0.5734 0.2660 0.5388 0.027 Uiso 1 1 calc R U
C40 C 0.4626(3) 0.3727(2) 0.5832(2) 0.0212(7) Uani 1 1 d . .
H40 H 0.4047 0.3607 0.5872 0.025 Uiso 1 1 calc R U
C41 C 0.7215(3) 0.3258(2) 0.5385(2) 0.0244(7) Uani 1 1 d . .
H41A H 0.7423 0.2820 0.5001 0.037 Uiso 1 1 calc R U
H41B H 0.7379 0.2991 0.5889 0.037 Uiso 1 1 calc R U
H41C H 0.7551 0.3709 0.5110 0.037 Uiso 1 1 calc R U
C42 C 0.3973(2) 0.5229(2) 0.63221(18) 0.0168(6) Uani 1 1 d . .
C43 C 0.4359(2) 0.5848(2) 0.64396(19) 0.0171(6) Uani 1 1 d . .
C44 C 0.3686(2) 0.6609(2) 0.6689(2) 0.0188(6) Uani 1 1 d . .
H44 H 0.3907 0.7049 0.6768 0.023 Uiso 1 1 calc R U
C45 C 0.2669(2) 0.6774(2) 0.68376(19) 0.0194(6) Uani 1 1 d . .
C46 C 0.1998(3) 0.7582(2) 0.7076(2) 0.0244(7) Uani 1 1 d . .
H46 H 0.2228 0.8032 0.7122 0.029 Uiso 1 1 calc R U
C47 C 0.1019(3) 0.7717(3) 0.7239(2) 0.0289(8) Uani 1 1 d . .
H47 H 0.0576 0.8261 0.7394 0.035 Uiso 1 1 calc R U
C48 C 0.0666(3) 0.7054(3) 0.7180(2) 0.0287(8) Uani 1 1 d . .
H48 H -0.0016 0.7147 0.7311 0.034 Uiso 1 1 calc R U
C49 C 0.1300(2) 0.6275(2) 0.6933(2) 0.0240(7) Uani 1 1 d . .
H49 H 0.1056 0.5835 0.6885 0.029 Uiso 1 1 calc R U
C50 C 0.2319(2) 0.6120(2) 0.67479(19) 0.0193(6) Uani 1 1 d . .
C51 C 0.3002(2) 0.5335(2) 0.6478(2) 0.0201(7) Uani 1 1 d . .
H51 H 0.2792 0.4885 0.6405 0.024 Uiso 1 1 calc R U
C52 C 0.7989(2) 0.5109(2) 0.5272(2) 0.0202(6) Uani 1 1 d . .
H52 H 0.7771 0.5550 0.4885 0.024 Uiso 1 1 calc R U
C53 C 0.8977(2) 0.4699(2) 0.5072(2) 0.0239(7) Uani 1 1 d . .
H53 H 0.9429 0.4847 0.4549 0.029 Uiso 1 1 calc R U
C54 C 0.9300(3) 0.4070(2) 0.5641(2) 0.0263(7) Uani 1 1 d . .
H54 H 0.9976 0.3783 0.5515 0.032 Uiso 1 1 calc R U
C55 C 0.8627(3) 0.3867(2) 0.6391(2) 0.0242(7) Uani 1 1 d . .
H55 H 0.8833 0.3444 0.6796 0.029 Uiso 1 1 calc R U
C56 C 0.7651(2) 0.4286(2) 0.6548(2) 0.0209(7) Uani 1 1 d . .
H56 H 0.7187 0.4135 0.7062 0.025 Uiso 1 1 calc R U
C57 C 0.7077(2) 0.6725(2) 0.65150(19) 0.0165(6) Uani 1 1 d . .
C58 C 0.7551(2) 0.7285(2) 0.5908(2) 0.0187(6) Uani 1 1 d . .
H58 H 0.7231 0.7678 0.5552 0.022 Uiso 1 1 calc R U
C59 C 0.8489(2) 0.7273(2) 0.5821(2) 0.0233(7) Uani 1 1 d . .
H59 H 0.8806 0.7659 0.5407 0.028 Uiso 1 1 calc R U
C60 C 0.8965(2) 0.6703(2) 0.6331(2) 0.0231(7) Uani 1 1 d . .
H60 H 0.9611 0.6692 0.6263 0.028 Uiso 1 1 calc R U
C61 C 0.8495(3) 0.6145(2) 0.6945(2) 0.0249(7) Uani 1 1 d . .
H61 H 0.8820 0.5756 0.7300 0.030 Uiso 1 1 calc R U
C62 C 0.7550(3) 0.6154(2) 0.70421(19) 0.0201(7) Uani 1 1 d . .
H62 H 0.7229 0.5775 0.7464 0.024 Uiso 1 1 calc R U
C63 C 0.5180(2) 0.6835(2) 0.77312(19) 0.0174(6) Uani 1 1 d . .
C64 C 0.5246(3) 0.7499(2) 0.8074(2) 0.0220(7) Uani 1 1 d . .
H64 H 0.5678 0.7839 0.7741 0.026 Uiso 1 1 calc R U
C65 C 0.4684(3) 0.7664(2) 0.8896(2) 0.0256(7) Uani 1 1 d . .
H65 H 0.4722 0.8123 0.9122 0.031 Uiso 1 1 calc R U
C66 C 0.4065(2) 0.7154(2) 0.9390(2) 0.0241(7) Uani 1 1 d . .
H66 H 0.3673 0.7270 0.9951 0.029 Uiso 1 1 calc R U
C67 C 0.4021(2) 0.6481(2) 0.9064(2) 0.0222(7) Uani 1 1 d . .
H67 H 0.3615 0.6123 0.9409 0.027 Uiso 1 1 calc R U
C68 C 0.4568(2) 0.6320(2) 0.8234(2) 0.0186(6) Uani 1 1 d . .
H68 H 0.4524 0.5862 0.8012 0.022 Uiso 1 1 calc R U
C69 C 0.5396(2) 0.7657(2) 0.6044(2) 0.0179(6) Uani 1 1 d . .
C70 C 0.5785(3) 0.7670(2) 0.5175(2) 0.0236(7) Uani 1 1 d . .
H70 H 0.6284 0.7188 0.4925 0.028 Uiso 1 1 calc R U
C71 C 0.5451(3) 0.8379(3) 0.4674(2) 0.0309(9) Uani 1 1 d . .
H71 H 0.5734 0.8388 0.4082 0.037 Uiso 1 1 calc R U
C72 C 0.4711(3) 0.9070(3) 0.5031(3) 0.0357(10) Uani 1 1 d . .
H72 H 0.4469 0.9550 0.4687 0.043 Uiso 1 1 calc R U
C73 C 0.4316(3) 0.9068(3) 0.5895(3) 0.0342(9) Uani 1 1 d . .
H73 H 0.3806 0.9546 0.6143 0.041 Uiso 1 1 calc R U
C74 C 0.4670(3) 0.8362(2) 0.6398(2) 0.0267(7) Uani 1 1 d . .
H74 H 0.4409 0.8366 0.6989 0.032 Uiso 1 1 calc R U
P3 P 0.85022(6) 0.67870(6) 0.30968(5) 0.01815(16) Uani 1 1 d . .
F1 F 0.75017(16) 0.65410(17) 0.36587(14) 0.0384(6) Uani 1 1 d . .
F2 F 0.7921(2) 0.77721(14) 0.30372(16) 0.0419(6) Uani 1 1 d . .
F3 F 0.90717(19) 0.57857(15) 0.31558(15) 0.0422(6) Uani 1 1 d . .
F4 F 0.86455(18) 0.68913(17) 0.39240(14) 0.0397(6) Uani 1 1 d . .
F5 F 0.94994(18) 0.70111(18) 0.25345(15) 0.0434(6) Uani 1 1 d . .
F6 F 0.83419(18) 0.66803(15) 0.22684(13) 0.0345(5) Uani 1 1 d . .
P4 P 0.17905(7) 0.85567(6) 0.19988(6) 0.02217(18) Uani 1 1 d . .
F7 F 0.21777(17) 0.80772(15) 0.11694(13) 0.0346(5) Uani 1 1 d . .
F8 F 0.27071(18) 0.89534(17) 0.16130(16) 0.0420(6) Uani 1 1 d . .
F9 F 0.11671(17) 0.93703(14) 0.15743(15) 0.0358(5) Uani 1 1 d . .
F10 F 0.24262(15) 0.77273(14) 0.24144(13) 0.0299(5) Uani 1 1 d . .
F11 F 0.1423(2) 0.90213(17) 0.28201(15) 0.0469(7) Uani 1 1 d . .
F12 F 0.08944(16) 0.81386(16) 0.23711(14) 0.0349(5) Uani 1 1 d . .
Cl1 Cl 0.29546(8) 0.90598(7) 0.40466(6) 0.0381(2) Uani 1 1 d . .
Cl2 Cl 0.48616(7) 0.85219(6) 0.27640(6) 0.0332(2) Uani 1 1 d . .
C75 C 0.3605(3) 0.8635(3) 0.3069(2) 0.0336(9) Uani 1 1 d . .
H75A H 0.3500 0.8065 0.3104 0.040 Uiso 1 1 calc R U
H75B H 0.3349 0.9022 0.2640 0.040 Uiso 1 1 calc R U
Cl3 Cl 0.19528(11) 0.05835(10) 0.54946(7) 0.0702(5) Uani 1 1 d . .
Cl4 Cl 0.14430(9) 0.00066(9) 0.72559(7) 0.0534(3) Uani 1 1 d . .
C76 C 0.1124(3) 0.0819(3) 0.6493(3) 0.0406(10) Uani 1 1 d . .
H76A H 0.0457 0.0861 0.6520 0.049 Uiso 1 1 calc R U
H76B H 0.1124 0.1381 0.6609 0.049 Uiso 1 1 calc R U
Cl5 Cl -0.04898(13) 0.92624(13) 0.61659(11) 0.0931(6) Uani 1 1 d . .
Cl6 Cl 0.05879(10) 0.81318(11) 0.48376(10) 0.0696(4) Uani 1 1 d . .
C77 C 0.0613(4) 0.8863(4) 0.5414(3) 0.0656(16) Uani 1 1 d . .
H77A H 0.1108 0.8576 0.5688 0.079 Uiso 1 1 calc R U
H77B H 0.0822 0.9351 0.5026 0.079 Uiso 1 1 calc R U

loop_
_atom_site_aniso_label
_atom_site_aniso_U_11
_atom_site_aniso_U_22
_atom_site_aniso_U_33
_atom_site_aniso_U_23
_atom_site_aniso_U_13
_atom_site_aniso_U_12
Pt1 0.01135(6) 0.01382(6) 0.01335(6) -0.00143(4) -0.00468(4) -0.00171(4)
P1 0.0126(4) 0.0131(3) 0.0135(3) -0.0016(3) -0.0041(3) -0.0016(3)
N1 0.0119(12) 0.0217(14) 0.0181(13) -0.0002(11) -0.0061(10) -0.0008(10)
N2 0.0116(12) 0.0135(12) 0.0159(12) -0.0014(10) -0.0041(10) 0.0015(10)
N3 0.0161(13) 0.0178(13) 0.0173(12) -0.0002(10) -0.0055(10) -0.0061(11)
C1 0.0130(14) 0.0168(14) 0.0110(13) -0.0020(11) -0.0028(11) -0.0010(11)
C2 0.0127(15) 0.0214(16) 0.0234(16) -0.0042(13) -0.0059(13) 0.0042(12)
C3 0.0131(14) 0.0174(15) 0.0211(15) -0.0033(12) -0.0048(12) 0.0045(12)
C4 0.0164(15) 0.0228(17) 0.0263(17) -0.0021(14) -0.0093(13) -0.0031(13)
C5 0.0142(14) 0.0177(15) 0.0129(13) 0.0019(11) -0.0054(11) -0.0033(12)
C6 0.0193(15) 0.0135(14) 0.0122(13) 0.0021(11) -0.0073(12) -0.0058(12)
C7 0.0156(14) 0.0173(15) 0.0136(13) -0.0003(11) -0.0059(12) -0.0018(12)
C8 0.0171(15) 0.0176(15) 0.0109(13) 0.0002(11) -0.0051(11) -0.0034(12)
C9 0.0194(15) 0.0167(15) 0.0160(14) 0.0015(12) -0.0072(12) -0.0045(12)
C10 0.0231(17) 0.0275(18) 0.0164(15) 0.0017(13) -0.0080(13) -0.0114(14)
C11 0.0289(18) 0.0204(16) 0.0157(14) -0.0017(12) -0.0077(13) -0.0109(14)
C12 0.0263(17) 0.0171(15) 0.0165(15) -0.0014(12) -0.0064(13) -0.0046(13)
C13 0.0202(15) 0.0139(14) 0.0130(13) -0.0009(11) -0.0054(12) -0.0034(12)
C14 0.0190(15) 0.0143(14) 0.0145(14) -0.0034(11) -0.0058(12) 0.0005(12)
C15 0.0208(16) 0.0232(16) 0.0178(15) 0.0004(13) -0.0068(13) -0.0068(13)
C16 0.0285(19) 0.0222(17) 0.0288(18) 0.0015(15) -0.0054(15) -0.0135(15)
C17 0.0238(18) 0.0250(18) 0.0356(19) -0.0068(15) -0.0121(15) -0.0091(14)
C18 0.0269(18) 0.0276(18) 0.0243(17) -0.0048(14) -0.0128(15) -0.0071(15)
C19 0.0219(16) 0.0216(16) 0.0165(14) -0.0008(12) -0.0064(13) -0.0065(13)
C20 0.0126(14) 0.0151(14) 0.0183(14) -0.0047(12) -0.0041(12) 0.0008(11)
C21 0.0188(16) 0.0190(16) 0.0224(16) -0.0040(13) -0.0047(13) -0.0028(13)
C22 0.0251(18) 0.0172(16) 0.0323(19) -0.0029(14) -0.0095(15) -0.0050(14)
C23 0.031(2) 0.0229(17) 0.035(2) -0.0113(15) -0.0124(16) -0.0057(15)
C24 0.037(2) 0.0304(19) 0.0240(17) -0.0065(15) -0.0137(16) -0.0087(16)
C25 0.0260(17) 0.0188(16) 0.0208(16) -0.0026(13) -0.0088(14) -0.0039(13)
C26 0.0148(14) 0.0167(14) 0.0129(13) -0.0036(11) -0.0031(11) -0.0034(12)
C27 0.0207(16) 0.0200(16) 0.0158(14) -0.0023(12) -0.0041(12) -0.0024(13)
C28 0.0280(18) 0.0197(16) 0.0178(15) 0.0004(13) -0.0016(14) -0.0023(14)
C29 0.0267(18) 0.0309(19) 0.0194(16) -0.0021(14) 0.0007(14) -0.0135(16)
C30 0.0204(17) 0.039(2) 0.0242(17) -0.0045(15) -0.0057(14) -0.0118(16)
C31 0.0201(16) 0.0256(17) 0.0174(15) -0.0008(13) -0.0070(13) -0.0051(14)
C32 0.0163(15) 0.0158(14) 0.0165(14) 0.0009(12) -0.0081(12) -0.0027(12)
C33 0.0189(15) 0.0197(16) 0.0194(15) -0.0009(13) -0.0080(13) -0.0039(13)
C34 0.0323(19) 0.0246(17) 0.0163(15) -0.0010(13) -0.0091(14) -0.0085(15)
C35 0.0317(19) 0.0254(18) 0.0221(16) 0.0054(14) -0.0159(15) -0.0107(15)
C36 0.0254(18) 0.0196(16) 0.0279(17) 0.0017(14) -0.0148(15) 0.0005(14)
C37 0.0222(17) 0.0196(16) 0.0205(16) 0.0003(13) -0.0087(13) -0.0017(13)
Pt2 0.01349(6) 0.01705(6) 0.01263(6) -0.00038(4) -0.00448(4) -0.00556(4)
P2 0.0138(4) 0.0182(4) 0.0136(3) -0.0006(3) -0.0045(3) -0.0062(3)
N4 0.0221(14) 0.0196(13) 0.0144(12) -0.0005(10) -0.0063(11) -0.0074(11)
N5 0.0213(14) 0.0170(13) 0.0171(12) 0.0016(10) -0.0099(11) -0.0085(11)
N6 0.0129(12) 0.0222(14) 0.0162(12) -0.0014(11) -0.0038(10) -0.0045(11)
C38 0.0225(16) 0.0181(15) 0.0132(14) 0.0003(12) -0.0069(12) -0.0069(13)
C39 0.0341(19) 0.0205(16) 0.0194(15) -0.0009(13) -0.0125(14) -0.0124(15)
C40 0.0289(18) 0.0216(16) 0.0194(15) 0.0006(13) -0.0119(14) -0.0122(14)
C41 0.0215(17) 0.0240(17) 0.0248(17) -0.0035(14) -0.0064(14) -0.0039(14)
C42 0.0186(15) 0.0205(15) 0.0123(13) 0.0014(12) -0.0068(12) -0.0065(12)
C43 0.0149(14) 0.0252(16) 0.0134(13) 0.0010(12) -0.0062(12) -0.0084(13)
C44 0.0186(15) 0.0218(16) 0.0179(15) -0.0007(12) -0.0072(12) -0.0073(13)
C45 0.0181(15) 0.0267(17) 0.0144(14) -0.0016(13) -0.0055(12) -0.0076(13)
C46 0.0227(17) 0.0291(18) 0.0235(17) -0.0051(14) -0.0095(14) -0.0065(14)
C47 0.0189(17) 0.039(2) 0.0250(17) -0.0089(16) -0.0075(14) -0.0002(15)
C48 0.0161(16) 0.050(2) 0.0210(16) -0.0073(16) -0.0062(13) -0.0073(16)
C49 0.0188(16) 0.037(2) 0.0205(16) -0.0003(14) -0.0099(13) -0.0104(15)
C50 0.0141(15) 0.0313(18) 0.0125(14) 0.0005(13) -0.0050(12) -0.0073(13)
C51 0.0207(16) 0.0255(17) 0.0195(15) 0.0034(13) -0.0114(13) -0.0111(14)
C52 0.0198(16) 0.0235(16) 0.0165(15) 0.0010(13) -0.0053(13) -0.0080(13)
C53 0.0161(16) 0.0285(18) 0.0210(16) -0.0006(14) -0.0013(13) -0.0057(14)
C54 0.0188(17) 0.0279(18) 0.0302(18) -0.0063(15) -0.0089(14) -0.0011(14)
C55 0.0255(18) 0.0257(18) 0.0202(16) 0.0004(14) -0.0116(14) -0.0026(14)
C56 0.0221(16) 0.0246(17) 0.0153(14) 0.0024(13) -0.0072(13) -0.0069(14)
C57 0.0149(14) 0.0216(15) 0.0143(14) -0.0038(12) -0.0050(12) -0.0052(12)
C58 0.0193(15) 0.0203(16) 0.0173(15) -0.0002(12) -0.0060(12) -0.0076(13)
C59 0.0200(16) 0.0305(18) 0.0200(16) 0.0006(14) -0.0036(13) -0.0135(14)
C60 0.0147(15) 0.0334(19) 0.0233(16) -0.0050(14) -0.0069(13) -0.0072(14)
C61 0.0212(17) 0.035(2) 0.0206(16) -0.0006(14) -0.0109(14) -0.0066(15)
C62 0.0272(17) 0.0209(16) 0.0137(14) 0.0029(12) -0.0092(13) -0.0087(14)
C63 0.0125(14) 0.0215(16) 0.0173(14) -0.0023(12) -0.0052(12) -0.0035(12)
C64 0.0221(16) 0.0235(17) 0.0208(16) -0.0016(13) -0.0071(13) -0.0075(14)
C65 0.0263(18) 0.0253(18) 0.0242(17) -0.0080(14) -0.0097(14) -0.0012(14)
C66 0.0169(16) 0.0336(19) 0.0170(15) -0.0052(14) -0.0053(13) 0.0004(14)
C67 0.0148(15) 0.0346(19) 0.0157(15) 0.0028(14) -0.0055(12) -0.0076(14)
C68 0.0130(14) 0.0263(17) 0.0178(15) -0.0011(13) -0.0065(12) -0.0061(13)
C69 0.0182(15) 0.0179(15) 0.0223(15) 0.0036(12) -0.0109(13) -0.0093(12)
C70 0.0303(18) 0.0262(17) 0.0229(16) 0.0002(14) -0.0148(15) -0.0136(15)
C71 0.046(2) 0.035(2) 0.0270(18) 0.0104(16) -0.0258(18) -0.0242(19)
C72 0.043(2) 0.029(2) 0.049(2) 0.0143(18) -0.034(2) -0.0181(18)
C73 0.028(2) 0.0228(18) 0.053(3) 0.0036(18) -0.0201(19) -0.0047(15)
C74 0.0238(18) 0.0252(18) 0.0315(19) 0.0023(15) -0.0104(15) -0.0092(15)
P3 0.0187(4) 0.0209(4) 0.0148(4) -0.0009(3) -0.0053(3) -0.0064(3)
F1 0.0254(12) 0.0554(16) 0.0326(12) -0.0002(11) -0.0023(10) -0.0204(11)
F2 0.0554(16) 0.0216(11) 0.0475(14) -0.0044(10) -0.0259(13) 0.0015(11)
F3 0.0455(15) 0.0263(12) 0.0410(13) -0.0005(10) -0.0123(12) 0.0030(11)
F4 0.0453(14) 0.0555(16) 0.0270(11) -0.0063(11) -0.0208(11) -0.0134(12)
F5 0.0316(13) 0.0628(17) 0.0359(13) 0.0053(12) -0.0036(10) -0.0288(13)
F6 0.0482(14) 0.0411(13) 0.0224(10) -0.0047(10) -0.0164(10) -0.0167(11)
P4 0.0226(4) 0.0234(4) 0.0225(4) -0.0023(3) -0.0107(4) -0.0051(4)
F7 0.0422(14) 0.0317(12) 0.0232(10) -0.0062(9) -0.0096(10) -0.0014(10)
F8 0.0433(14) 0.0488(15) 0.0472(14) 0.0203(12) -0.0288(12) -0.0289(12)
F9 0.0380(13) 0.0282(12) 0.0426(13) -0.0037(10) -0.0244(11) 0.0022(10)
F10 0.0259(11) 0.0303(11) 0.0316(11) 0.0074(9) -0.0136(9) -0.0073(9)
F11 0.0696(19) 0.0408(14) 0.0328(13) -0.0178(11) -0.0187(13) -0.0079(13)
F12 0.0224(11) 0.0477(14) 0.0358(12) 0.0019(11) -0.0103(10) -0.0146(10)
Cl1 0.0333(5) 0.0422(6) 0.0373(5) -0.0059(4) -0.0090(4) -0.0106(4)
Cl2 0.0391(5) 0.0303(5) 0.0261(4) -0.0001(4) -0.0125(4) -0.0043(4)
C75 0.047(2) 0.040(2) 0.0251(18) 0.0014(17) -0.0153(17) -0.026(2)
Cl3 0.0611(8) 0.0741(9) 0.0311(6) 0.0009(6) -0.0061(6) 0.0228(7)
Cl4 0.0496(7) 0.0628(8) 0.0340(5) 0.0079(5) -0.0128(5) -0.0073(6)
C76 0.039(2) 0.031(2) 0.038(2) -0.0060(18) -0.0080(19) 0.0029(18)
Cl5 0.0666(10) 0.0990(13) 0.0691(10) -0.0110(9) -0.0163(8) 0.0277(9)
Cl6 0.0396(7) 0.0857(11) 0.0798(10) -0.0111(8) -0.0157(7) -0.0165(7)
C77 0.065(4) 0.068(4) 0.048(3) 0.000(3) -0.006(3) -0.018(3)

loop_
_atom_type_symbol
_atom_type_description
_atom_type_scat_dispersion_real
_atom_type_scat_dispersion_imag
_atom_type_scat_source
C C 0.0033 0.0016 'International Tables Vol C Tables 4.2.6.8 and 6.1.1.4'
H H 0.0000 0.0000 'International Tables Vol C Tables 4.2.6.8 and 6.1.1.4'
N N 0.0061 0.0033 'International Tables Vol C Tables 4.2.6.8 and 6.1.1.4'
F F 0.0171 0.0103 'International Tables Vol C Tables 4.2.6.8 and 6.1.1.4'
P P 0.1023 0.0942 'International Tables Vol C Tables 4.2.6.8 and 6.1.1.4'
Pt Pt -1.7033 8.3905 'International Tables Vol C Tables 4.2.6.8 and 6.1.1.4'
Cl Cl 0.1484 0.1585 'International Tables Vol C Tables 4.2.6.8 and 6.1.1.4'

loop_
_geom_angle_atom_site_label_1
_geom_angle_atom_site_label_2
_geom_angle_atom_site_label_3
_geom_angle
C6 Pt1 C1 80.09(13)
C6 Pt1 N3 173.89(11)
C1 Pt1 N3 93.88(12)
C6 Pt1 P1 94.96(9)
C1 Pt1 P1 175.05(9)
N3 Pt1 P1 91.07(8)
C32 P1 C20 104.62(14)
C32 P1 C26 107.18(14)
C20 P1 C26 104.53(14)
C32 P1 Pt1 112.90(11)
C20 P1 Pt1 113.55(10)
C26 P1 Pt1 113.30(10)
C1 N1 C2 110.5(3)
C1 N1 C4 127.3(3)
C2 N1 C4 122.2(3)
C1 N2 C3 112.0(3)
C1 N2 C5 118.5(3)
C3 N2 C5 129.5(3)
C19 N3 C15 118.3(3)
C19 N3 Pt1 119.7(2)
C15 N3 Pt1 121.4(2)
N1 C1 N2 104.6(3)
N1 C1 Pt1 141.1(2)
N2 C1 Pt1 114.3(2)
C3 C2 N1 107.9(3)
C2 C3 N2 105.0(3)
C14 C5 N2 122.5(3)
C14 C5 C6 125.2(3)
N2 C5 C6 112.3(3)
C7 C6 C5 114.7(3)
C7 C6 Pt1 130.6(2)
C5 C6 Pt1 114.7(2)
C6 C7 C8 122.9(3)
C7 C8 C13 119.9(3)
C7 C8 C9 121.6(3)
C13 C8 C9 118.5(3)
C10 C9 C8 120.5(3)
C9 C10 C11 120.5(3)
C12 C11 C10 120.4(3)
C11 C12 C13 120.8(3)
C12 C13 C14 122.8(3)
C12 C13 C8 119.3(3)
C14 C13 C8 117.9(3)
C5 C14 C13 119.3(3)
N3 C15 C16 122.1(3)
C15 C16 C17 119.2(3)
C18 C17 C16 118.9(3)
C17 C18 C19 119.1(3)
N3 C19 C18 122.1(3)
C21 C20 C25 118.8(3)
C21 C20 P1 121.3(2)
C25 C20 P1 119.7(2)
C22 C21 C20 121.1(3)
C21 C22 C23 119.6(3)
C24 C23 C22 120.1(3)
C23 C24 C25 120.0(3)
C24 C25 C20 120.4(3)
C31 C26 C27 118.9(3)
C31 C26 P1 124.2(2)
C27 C26 P1 116.9(2)
C28 C27 C26 120.2(3)
C29 C28 C27 120.5(3)
C28 C29 C30 119.6(3)
C29 C30 C31 120.6(3)
C30 C31 C26 120.2(3)
C37 C32 C33 119.3(3)
C37 C32 P1 121.7(2)
C33 C32 P1 119.0(2)
C32 C33 C34 119.9(3)
C35 C34 C33 120.2(3)
C36 C35 C34 120.4(3)
C35 C36 C37 119.5(3)
C32 C37 C36 120.7(3)
C43 Pt2 C38 79.81(13)
C43 Pt2 N6 173.74(12)
C38 Pt2 N6 94.03(12)
C43 Pt2 P2 94.74(10)
C38 Pt2 P2 174.54(10)
N6 Pt2 P2 91.40(8)
C63 P2 C69 105.99(15)
C63 P2 C57 103.03(14)
C69 P2 C57 103.67(14)
C63 P2 Pt2 114.68(11)
C69 P2 Pt2 112.81(11)
C57 P2 Pt2 115.45(11)
C38 N4 C39 110.1(3)
C38 N4 C41 127.5(3)
C39 N4 C41 122.4(3)
C38 N5 C40 111.3(3)
C38 N5 C42 117.7(3)
C40 N5 C42 131.0(3)
C52 N6 C56 118.4(3)
C52 N6 Pt2 120.7(2)
C56 N6 Pt2 120.7(2)
N4 C38 N5 104.7(3)
N4 C38 Pt2 140.7(2)
N5 C38 Pt2 114.5(2)
C40 C39 N4 108.0(3)
C39 C40 N5 105.9(3)
C51 C42 N5 122.0(3)
C51 C42 C43 124.8(3)
N5 C42 C43 113.1(3)
C44 C43 C42 114.8(3)
C44 C43 Pt2 130.5(2)
C42 C43 Pt2 114.6(2)
C43 C44 C45 123.3(3)
C50 C45 C46 119.2(3)
C50 C45 C44 119.3(3)
C46 C45 C44 121.5(3)
C47 C46 C45 120.4(3)
C46 C47 C48 120.4(4)
C49 C48 C47 120.4(3)
C48 C49 C50 120.5(3)
C51 C50 C45 118.3(3)
C51 C50 C49 122.7(3)
C45 C50 C49 119.0(3)
C42 C51 C50 119.3(3)
N6 C52 C53 121.7(3)
C54 C53 C52 119.3(3)
C55 C54 C53 119.0(3)
C54 C55 C56 119.0(3)
N6 C56 C55 122.4(3)
C58 C57 C62 119.5(3)
C58 C57 P2 122.9(2)
C62 C57 P2 117.7(2)
C59 C58 C57 120.3(3)
C60 C59 C58 120.5(3)
C59 C60 C61 119.8(3)
C60 C61 C62 120.3(3)
C61 C62 C57 119.7(3)
C68 C63 C64 119.3(3)
C68 C63 P2 121.0(2)
C64 C63 P2 119.7(2)
C65 C64 C63 120.4(3)
C64 C65 C66 119.9(3)
C67 C66 C65 119.9(3)
C66 C67 C68 120.7(3)
C67 C68 C63 119.8(3)
C74 C69 C70 119.0(3)
C74 C69 P2 124.3(3)
C70 C69 P2 116.7(3)
C71 C70 C69 120.7(4)
C72 C71 C70 120.0(4)
C71 C72 C73 120.0(4)
C72 C73 C74 119.8(4)
C69 C74 C73 120.5(4)
F2 P3 F5 90.77(15)
F2 P3 F4 90.35(14)
F5 P3 F4 91.10(14)
F2 P3 F3 178.80(15)
F5 P3 F3 90.18(15)
F4 P3 F3 90.36(14)
F2 P3 F1 90.27(14)
F5 P3 F1 178.81(15)
F4 P3 F1 89.47(13)
F3 P3 F1 88.78(14)
F2 P3 F6 89.53(13)
F5 P3 F6 89.71(13)
F4 P3 F6 179.18(14)
F3 P3 F6 89.75(13)
F1 P3 F6 89.72(13)
F11 P4 F12 90.97(15)
F11 P4 F9 91.27(14)
F12 P4 F9 90.53(13)
F11 P4 F8 90.30(15)
F12 P4 F8 178.47(16)
F9 P4 F8 90.29(13)
F11 P4 F7 179.14(15)
F12 P4 F7 89.39(13)
F9 P4 F7 89.51(12)
F8 P4 F7 89.33(14)
F11 P4 F10 89.65(13)
F12 P4 F10 89.45(12)
F9 P4 F10 179.09(13)
F8 P4 F10 89.71(12)
F7 P4 F10 89.58(12)
Cl2 C75 Cl1 111.5(2)
Cl3 C76 Cl4 110.4(2)
Cl5 C77 Cl6 114.0(4)

loop_
_geom_bond_atom_site_label_1
_geom_bond_atom_site_label_2
_geom_bond_distance
Pt1 C6 2.027(3)
Pt1 C1 2.036(3)
Pt1 N3 2.104(3)
Pt1 P1 2.2942(8)
P1 C32 1.821(3)
P1 C20 1.822(3)
P1 C26 1.825(3)
N1 C1 1.346(4)
N1 C2 1.380(4)
N1 C4 1.460(4)
N2 C1 1.349(4)
N2 C3 1.386(4)
N2 C5 1.423(4)
N3 C19 1.346(4)
N3 C15 1.348(4)
C2 C3 1.350(5)
C5 C14 1.360(4)
C5 C6 1.432(4)
C6 C7 1.379(4)
C7 C8 1.421(4)
C8 C13 1.423(4)
C8 C9 1.428(4)
C9 C10 1.367(5)
C10 C11 1.408(5)
C11 C12 1.367(5)
C12 C13 1.410(4)
C13 C14 1.420(4)
C15 C16 1.378(5)
C16 C17 1.386(5)
C17 C18 1.378(5)
C18 C19 1.385(5)
C20 C21 1.388(5)
C20 C25 1.397(4)
C21 C22 1.386(5)
C22 C23 1.389(5)
C23 C24 1.386(5)
C24 C25 1.390(5)
C26 C31 1.394(4)
C26 C27 1.398(4)
C27 C28 1.389(5)
C28 C29 1.378(5)
C29 C30 1.381(5)
C30 C31 1.388(5)
C32 C37 1.388(4)
C32 C33 1.392(4)
C33 C34 1.393(4)
C34 C35 1.382(5)
C35 C36 1.380(5)
C36 C37 1.393(5)
Pt2 C43 2.032(3)
Pt2 C38 2.033(3)
Pt2 N6 2.106(3)
Pt2 P2 2.3053(8)
P2 C63 1.812(3)
P2 C69 1.824(3)
P2 C57 1.824(3)
N4 C38 1.352(4)
N4 C39 1.386(4)
N4 C41 1.458(4)
N5 C38 1.362(4)
N5 C40 1.380(4)
N5 C42 1.416(4)
N6 C52 1.345(4)
N6 C56 1.346(4)
C39 C40 1.341(5)
C42 C51 1.370(4)
C42 C43 1.421(4)
C43 C44 1.367(5)
C44 C45 1.427(4)
C45 C50 1.413(5)
C45 C46 1.420(5)
C46 C47 1.371(5)
C47 C48 1.408(6)
C48 C49 1.370(5)
C49 C50 1.419(4)
C50 C51 1.409(5)
C52 C53 1.382(5)
C53 C54 1.381(5)
C54 C55 1.375(5)
C55 C56 1.377(5)
C57 C58 1.393(4)
C57 C62 1.400(4)
C58 C59 1.386(4)
C59 C60 1.381(5)
C60 C61 1.392(5)
C61 C62 1.395(5)
C63 C68 1.397(4)
C63 C64 1.400(5)
C64 C65 1.389(5)
C65 C66 1.394(5)
C66 C67 1.379(5)
C67 C68 1.395(4)
C69 C74 1.379(5)
C69 C70 1.394(5)
C70 C71 1.383(5)
C71 C72 1.374(6)
C72 C73 1.388(6)
C73 C74 1.392(5)
P3 F2 1.581(2)
P3 F5 1.586(2)
P3 F4 1.589(2)
P3 F3 1.599(2)
P3 F1 1.605(2)
P3 F6 1.606(2)
P4 F11 1.583(2)
P4 F12 1.596(2)
P4 F9 1.597(2)
P4 F8 1.600(2)
P4 F7 1.605(2)
P4 F10 1.613(2)
Cl1 C75 1.767(4)
Cl2 C75 1.755(4)
Cl3 C76 1.748(4)
Cl4 C76 1.765(4)
Cl5 C77 1.718(6)
Cl6 C77 1.742(6)
